data_7236447
loop_
_publ_author_name
'Namanga, Jude E.'
'Gerlitzki, Niels'
'Mallick, Bert'
'Mudring, Anja-Verena'

_publ_section_title
;
 Long term stable deep red light-emitting electrochemical cells based on
 an emissive, rigid cationic Ir(iii) complex
;
_journal_issue 12
_journal_name_full 'Journal of Materials Chemistry C'
_journal_page_first 3049
_journal_paper_doi 10.1039/C6TC04547B
_journal_volume 5
_journal_year 2017
_chemical_formula_moiety 'C44 H28 F6 Ir N4 1+, P F6 1-, C4 H8 02'
_chemical_formula_sum 'C48 H36 F6 Ir N4 O2 P'
_chemical_formula_weight 1037.98
_chemical_name_systematic '[Iridium(benzoquinoline)2(2,2?-biquinoline)][hexafluorophosphate]'
_space_group_IT_number 14
_space_group_name_Hall '-P 2ybc'
_space_group_name_H-M_alt 'P 1 21/c 1'
_symmetry_cell_setting monoclinic
_symmetry_space_group_name_H-M 'P 1 21/c 1'
_atom_sites_solution_hydrogens geom
_atom_sites_solution_primary direct
_atom_sites_solution_secondary difmap
_audit_creation_method SHELXL-97
_audit_update_record
;
2016-09-08 deposited with the CCDC.
2017-02-16 downloaded from the CCDC.
;
_cell_angle_alpha 90.00
_cell_angle_beta 94.366(9)
_cell_angle_gamma 90.00
_cell_formula_units_Z 4
_cell_length_a 9.6769(7)
_cell_length_b 28.388(3)
_cell_length_c 15.0283(11)
_cell_measurement_reflns_used 31351
_cell_measurement_temperature 293(2)
_cell_measurement_theta_max 28.02
_cell_measurement_theta_min 2.53
_cell_volume 4116.4(6)
_computing_structure_refinement 'SHELXL-97 (Sheldrick, 1997)'
_diffrn_ambient_temperature 293(2)
_diffrn_measured_fraction_theta_full 0.940
_diffrn_measured_fraction_theta_max 0.940
_diffrn_measurement_device_type 'STOE IPDS'
_diffrn_radiation_monochromator graphite
_diffrn_radiation_source 'fine-focus sealed tube'
_diffrn_radiation_type MoK\a
_diffrn_radiation_wavelength 0.71073
_diffrn_reflns_av_R_equivalents 0.0802
_diffrn_reflns_av_sigmaI/netI 0.0727
_diffrn_reflns_limit_h_max 12
_diffrn_reflns_limit_h_min -12
_diffrn_reflns_limit_k_max 37
_diffrn_reflns_limit_k_min -37
_diffrn_reflns_limit_l_max 19
_diffrn_reflns_limit_l_min -19
_diffrn_reflns_number 31351
_diffrn_reflns_theta_full 28.02
_diffrn_reflns_theta_max 28.02
_diffrn_reflns_theta_min 2.53
_exptl_absorpt_coefficient_mu 3.356
_exptl_absorpt_correction_T_max 0.8
_exptl_absorpt_correction_T_min 0.7
_exptl_absorpt_correction_type empirical
_exptl_absorpt_process_details 'Blessing, 1995'
_exptl_crystal_colour 'red '
_exptl_crystal_density_diffrn 1.675
_exptl_crystal_density_method 'not measured'
_exptl_crystal_description 'irregular fragment'
_exptl_crystal_F_000 2056
_exptl_crystal_preparation ', Luminescent'
_exptl_crystal_recrystallization_method 'Re-crystallisation from solvent: Ethyl Acetate'
_exptl_crystal_size_max 0.1
_exptl_crystal_size_mid 0.1
_exptl_crystal_size_min 0.1
_refine_diff_density_max 1.974
_refine_diff_density_min -3.488
_refine_diff_density_rms 0.209
_refine_ls_extinction_method none
_refine_ls_goodness_of_fit_ref 1.114
_refine_ls_hydrogen_treatment mixed
_refine_ls_matrix_type full
_refine_ls_number_parameters 569
_refine_ls_number_reflns 9370
_refine_ls_number_restraints 4
_refine_ls_restrained_S_all 1.114
_refine_ls_R_factor_all 0.0710
_refine_ls_R_factor_gt 0.0449
_refine_ls_shift/su_max 0.001
_refine_ls_shift/su_mean 0.000
_refine_ls_structure_factor_coef Fsqd
_refine_ls_weighting_details 'calc w=1/[\s^2^(Fo^2^)+(0.0745P)^2^+0.0000P] where P=(Fo^2^+2Fc^2^)/3'
_refine_ls_weighting_scheme calc
_refine_ls_wR_factor_gt 0.1122
_refine_ls_wR_factor_ref 0.1379
_reflns_number_gt 6703
_reflns_number_total 9370
_reflns_threshold_expression >2sigma(I)
_cod_data_source_file c6tc04547b1.cif
_cod_data_source_block jn-214a
_cod_original_sg_symbol_H-M P21/c
_cod_database_code 7236447

loop_
_symmetry_equiv_pos_as_xyz
'x, y, z'
'-x, y+1/2, -z+1/2'
'-x, -y, -z'
'x, -y-1/2, z-1/2'

loop_
_atom_site_label
_atom_site_type_symbol
_atom_site_fract_x
_atom_site_fract_y
_atom_site_fract_z
_atom_site_U_iso_or_equiv
_atom_site_adp_type
_atom_site_occupancy
_atom_site_symmetry_multiplicity
_atom_site_calc_flag
_atom_site_refinement_flags
_atom_site_disorder_assembly
_atom_site_disorder_group
Ir1 Ir 0.90136(3) 0.137774(8) 0.831591(14) 0.02087(9) Uani 1 1 d . . .
P1 P 0.6710(3) 0.92712(8) 0.65976(13) 0.0445(5) Uani 1 1 d . . .
C42 C 0.7195(8) 0.1401(3) 0.9762(4) 0.0297(15) Uani 1 1 d . . .
C39 C 0.8410(8) 0.0344(2) 0.8762(4) 0.0327(16) Uani 1 1 d . . .
H39 H 0.8963 0.0263 0.8306 0.039 Uiso 1 1 calc R . .
C63 C 1.0827(7) 0.2184(2) 0.8423(4) 0.0260(14) Uani 1 1 d . . .
C34 C 0.5833(9) 0.1188(4) 1.0980(5) 0.048(2) Uani 1 1 d . . .
H34 H 0.5312 0.1282 1.1444 0.058 Uiso 1 1 calc R . .
C51 C 0.9423(8) 0.2230(2) 0.7108(4) 0.0306(15) Uani 1 1 d . . .
H51 H 0.8747 0.2100 0.6708 0.037 Uiso 1 1 calc R . .
C7 C 1.1017(10) 0.0150(3) 0.6451(6) 0.051(2) Uani 1 1 d . . .
H7 H 1.1291 -0.0112 0.6139 0.062 Uiso 1 1 calc R . .
N1 N 1.0131(6) 0.0925(2) 0.7422(3) 0.0272(12) Uani 1 1 d . . .
C30 C 0.7792(8) 0.2191(3) 0.9420(5) 0.0324(16) Uani 1 1 d . . .
H30 H 0.8257 0.2409 0.9089 0.039 Uiso 1 1 calc R . .
C40 C 0.7864(6) 0.1709(2) 0.9219(4) 0.0236(14) Uani 1 1 d . . .
N40 N 0.8222(6) 0.07964(19) 0.8926(3) 0.0281(13) Uani 1 1 d . . .
N50 N 0.9791(6) 0.19939(19) 0.7862(3) 0.0273(12) Uani 1 1 d . . .
C41 C 0.7405(7) 0.0913(3) 0.9599(4) 0.0297(15) Uani 1 1 d . . .
C59 C 1.1939(9) 0.1388(3) 1.0694(5) 0.042(2) Uani 1 1 d . . .
H59 H 1.2184 0.1205 1.1195 0.050 Uiso 1 1 calc R . .
C31 C 0.7021(8) 0.2345(3) 1.0118(5) 0.0382(18) Uani 1 1 d . . .
H31 H 0.6944 0.2666 1.0228 0.046 Uiso 1 1 calc R . .
C35 C 0.5957(9) 0.0732(4) 1.0826(5) 0.049(2) Uani 1 1 d . . .
H35 H 0.5519 0.0518 1.1179 0.059 Uiso 1 1 calc R . .
F4 F 0.6201(10) 0.8847(2) 0.5995(4) 0.102(3) Uani 1 1 d . . .
N2 N 0.7536(6) 0.12522(19) 0.7169(3) 0.0253(12) Uani 1 1 d . . .
C33 C 0.6453(9) 0.1546(3) 1.0473(5) 0.0386(18) Uani 1 1 d . . .
C56 C 1.2977(8) 0.2512(3) 0.9605(5) 0.0348(17) Uani 1 1 d . . .
H56 H 1.3715 0.2617 0.9986 0.042 Uiso 1 1 calc R . .
C14 C 0.3940(8) 0.1507(3) 0.6190(5) 0.0388(18) Uani 1 1 d . . .
H14 H 0.3284 0.1390 0.5761 0.047 Uiso 1 1 calc R . .
C1 C 1.1480(7) 0.0773(2) 0.7534(4) 0.0281(14) Uani 1 1 d . . .
C53 C 1.1032(10) 0.2856(3) 0.7457(5) 0.043(2) Uani 1 1 d . . .
H53 H 1.1424 0.3144 0.7322 0.052 Uiso 1 1 calc R . .
C36 C 0.6763(8) 0.0560(3) 1.0119(5) 0.0388(18) Uani 1 1 d . . .
C57 C 1.2298(7) 0.2086(3) 0.9813(4) 0.0317(16) Uani 1 1 d . . .
C2 C 1.2478(8) 0.1015(3) 0.8109(4) 0.0330(16) Uani 1 1 d . . .
H2 H 1.2221 0.1288 0.8398 0.040 Uiso 1 1 calc R . .
F1 F 0.7350(9) 0.9716(3) 0.7123(4) 0.112(3) Uani 1 1 d . . .
C3 C 1.3822(8) 0.0852(3) 0.8245(5) 0.0406(18) Uani 1 1 d . . .
H3 H 1.4448 0.1012 0.8636 0.049 Uiso 1 1 calc R . .
C8 C 0.9703(10) 0.0315(3) 0.6314(5) 0.046(2) Uani 1 1 d . . .
H8 H 0.9080 0.0171 0.5899 0.056 Uiso 1 1 calc R . .
C17 C 0.5887(7) 0.1876(3) 0.7470(4) 0.0310(15) Uani 1 1 d . . .
H17 H 0.6532 0.2008 0.7888 0.037 Uiso 1 1 calc R . .
C6 C 1.1969(9) 0.0377(3) 0.7069(5) 0.0374(17) Uani 1 1 d . . .
F2 F 0.7973(12) 0.8988(4) 0.6992(7) 0.175(5) Uani 1 1 d . . .
C12 C 0.5621(9) 0.0888(3) 0.5853(4) 0.0410(19) Uani 1 1 d . . .
H12 H 0.4985 0.0754 0.5432 0.049 Uiso 1 1 calc R . .
C11 C 0.6890(9) 0.0698(3) 0.5997(5) 0.0415(19) Uani 1 1 d . . .
H11 H 0.7136 0.0439 0.5665 0.050 Uiso 1 1 calc R . .
C62 C 1.1195(7) 0.1920(2) 0.9212(4) 0.0249(13) Uani 1 1 d . . .
C54 C 1.1480(8) 0.2610(2) 0.8242(4) 0.0309(15) Uani 1 1 d . . .
C5 C 1.3373(10) 0.0222(3) 0.7225(6) 0.047(2) Uani 1 1 d . . .
H5 H 1.3677 -0.0040 0.6923 0.057 Uiso 1 1 calc R . .
F3 F 0.5974(12) 0.9142(6) 0.7394(5) 0.209(7) Uani 1 1 d . . .
C58 C 1.2626(8) 0.1796(3) 1.0567(5) 0.0381(18) Uani 1 1 d . . .
H58 H 1.3330 0.1888 1.0987 0.046 Uiso 1 1 calc R . .
F5 F 0.5533(9) 0.9577(3) 0.6167(5) 0.125(4) Uani 1 1 d . . .
C32 C 0.6379(9) 0.2031(3) 1.0641(5) 0.045(2) Uani 1 1 d . . .
H32 H 0.5892 0.2139 1.1110 0.053 Uiso 1 1 calc R . .
C10 C 0.7859(8) 0.0893(2) 0.6660(4) 0.0299(15) Uani 1 1 d . . .
C13 C 0.5248(9) 0.1282(3) 0.6327(4) 0.0375(19) Uani 1 1 d . . .
F6 F 0.7526(10) 0.9439(4) 0.5765(5) 0.128(3) Uani 1 1 d . . .
C55 C 1.2586(8) 0.2769(3) 0.8876(5) 0.0360(17) Uani 1 1 d . . .
H55 H 1.3032 0.3053 0.8778 0.043 Uiso 1 1 calc R . .
C4 C 1.4255(10) 0.0452(3) 0.7805(6) 0.047(2) Uani 1 1 d . . .
H4 H 1.5159 0.0344 0.7915 0.057 Uiso 1 1 calc R . .
C61 C 1.0472(7) 0.1499(2) 0.9328(4) 0.0253(14) Uani 1 1 d . . .
C38 C 0.7820(9) -0.0020(3) 0.9237(5) 0.045(2) Uani 1 1 d . . .
H38 H 0.7978 -0.0333 0.9093 0.054 Uiso 1 1 calc R . .
C52 C 1.0005(10) 0.2659(3) 0.6895(5) 0.042(2) Uani 1 1 d . . .
H52 H 0.9698 0.2814 0.6371 0.051 Uiso 1 1 calc R . .
C60 C 1.0856(7) 0.1236(3) 1.0076(4) 0.0276(14) Uani 1 1 d . . .
H60 H 1.0399 0.0954 1.0174 0.033 Uiso 1 1 calc R . .
C18 C 0.6232(7) 0.1467(2) 0.7000(4) 0.0252(14) Uani 1 1 d . . .
C9 C 0.9288(7) 0.0706(2) 0.6801(4) 0.0282(14) Uani 1 1 d . . .
C16 C 0.4600(8) 0.2080(3) 0.7312(5) 0.0399(19) Uani 1 1 d . . .
H16 H 0.4375 0.2346 0.7632 0.048 Uiso 1 1 calc R . .
C15 C 0.3634(9) 0.1892(3) 0.6677(5) 0.044(2) Uani 1 1 d . . .
H15 H 0.2765 0.2031 0.6585 0.053 Uiso 1 1 calc R . .
C37 C 0.7015(10) 0.0089(3) 0.9910(5) 0.047(2) Uani 1 1 d . . .
H37 H 0.6631 -0.0151 1.0233 0.056 Uiso 1 1 calc R . .
O90 O 0.8772(11) 0.0908(4) 0.4413(7) 0.110(3) Uani 1 1 d . A .
C91 C 0.9128(15) 0.1316(5) 0.4419(11) 0.095(5) Uani 1 1 d . . .
C92 C 1.0119(13) 0.1545(5) 0.5038(7) 0.080(4) Uani 1 1 d . A .
H92A H 1.0433 0.1327 0.5498 0.120 Uiso 1 1 calc R . .
H92B H 0.9691 0.1811 0.5301 0.120 Uiso 1 1 calc R . .
H92C H 1.0894 0.1650 0.4728 0.120 Uiso 1 1 calc R . .
O91A O 0.883(3) 0.1536(12) 0.3589(15) 0.131(7) Uani 0.493(11) 1 d PD A 1
C94A C 0.805(3) 0.1306(11) 0.2889(17) 0.106(8) Uani 0.493(11) 1 d PD A 1
H94A H 0.7544 0.1538 0.2518 0.127 Uiso 0.493(11) 1 calc PR A 1
H94B H 0.7374 0.1100 0.3137 0.127 Uiso 0.493(11) 1 calc PR A 1
C95A C 0.896(3) 0.1020(10) 0.2321(15) 0.104(8) Uani 0.493(11) 1 d PD A 1
H95A H 0.8404 0.0873 0.1844 0.156 Uiso 0.493(11) 1 calc PR A 1
H95B H 0.9435 0.0782 0.2683 0.156 Uiso 0.493(11) 1 calc PR A 1
H95C H 0.9631 0.1223 0.2077 0.156 Uiso 0.493(11) 1 calc PR A 1
O91B O 0.830(3) 0.1505(13) 0.4008(15) 0.131(7) Uani 0.507(11) 1 d PD A 2
C94B C 0.707(3) 0.1336(10) 0.3619(18) 0.106(8) Uani 0.507(11) 1 d PD A 2
H94C H 0.6504 0.1200 0.4059 0.127 Uiso 0.507(11) 1 calc PR A 2
H94D H 0.7224 0.1102 0.3167 0.127 Uiso 0.507(11) 1 calc PR A 2
C95B C 0.643(3) 0.1775(9) 0.3216(15) 0.104(8) Uani 0.507(11) 1 d PD A 2
H95D H 0.5549 0.1701 0.2913 0.156 Uiso 0.507(11) 1 calc PR A 2
H95E H 0.7030 0.1906 0.2799 0.156 Uiso 0.507(11) 1 calc PR A 2
H95F H 0.6305 0.2001 0.3680 0.156 Uiso 0.507(11) 1 calc PR A 2

loop_
_atom_site_aniso_label
_atom_site_aniso_U_11
_atom_site_aniso_U_22
_atom_site_aniso_U_33
_atom_site_aniso_U_23
_atom_site_aniso_U_13
_atom_site_aniso_U_12
Ir1 0.02546(15) 0.01705(12) 0.01974(12) 0.00080(9) -0.00058(8) 0.00058(11)
P1 0.0538(14) 0.0451(12) 0.0330(9) -0.0067(8) -0.0076(9) 0.0137(11)
C42 0.031(4) 0.039(4) 0.019(3) 0.000(3) 0.003(3) 0.002(3)
C39 0.046(5) 0.025(3) 0.027(3) 0.005(3) 0.004(3) -0.001(3)
C63 0.024(3) 0.021(3) 0.033(3) -0.003(2) 0.003(3) 0.004(3)
C34 0.039(5) 0.071(6) 0.038(4) 0.011(4) 0.021(4) -0.001(5)
C51 0.036(4) 0.026(3) 0.030(3) 0.005(3) 0.000(3) 0.000(3)
C7 0.064(6) 0.038(5) 0.053(5) -0.017(4) 0.012(4) 0.017(4)
N1 0.036(3) 0.021(3) 0.025(2) 0.002(2) 0.007(2) 0.006(2)
C30 0.030(4) 0.028(4) 0.038(4) -0.006(3) -0.006(3) -0.001(3)
C40 0.009(3) 0.034(4) 0.028(3) -0.008(3) -0.001(2) 0.010(3)
N40 0.038(3) 0.021(3) 0.024(2) 0.005(2) -0.008(2) -0.004(2)
N50 0.038(3) 0.019(3) 0.025(2) 0.002(2) -0.002(2) 0.000(2)
C41 0.029(4) 0.034(4) 0.026(3) 0.005(3) 0.001(3) 0.002(3)
C59 0.054(5) 0.041(4) 0.027(3) 0.000(3) -0.015(3) 0.013(4)
C31 0.031(4) 0.041(4) 0.042(4) -0.016(3) -0.003(3) 0.008(4)
C35 0.037(5) 0.070(7) 0.044(4) 0.018(4) 0.018(4) -0.002(4)
F4 0.189(8) 0.032(3) 0.077(4) -0.006(3) -0.042(5) 0.006(4)
N2 0.034(3) 0.022(3) 0.019(2) 0.0016(19) -0.002(2) 0.000(2)
C33 0.038(4) 0.050(5) 0.028(3) 0.000(3) 0.005(3) 0.004(4)
C56 0.030(4) 0.035(4) 0.038(4) -0.013(3) -0.004(3) -0.002(3)
C14 0.030(4) 0.053(5) 0.032(3) 0.007(3) -0.010(3) -0.004(4)
C1 0.022(3) 0.027(3) 0.037(3) 0.004(3) 0.014(3) 0.004(3)
C53 0.060(6) 0.023(4) 0.045(4) 0.007(3) 0.002(4) -0.006(4)
C36 0.028(4) 0.049(5) 0.038(4) 0.016(3) -0.003(3) -0.002(3)
C57 0.028(4) 0.036(4) 0.031(3) -0.009(3) 0.001(3) 0.004(3)
C2 0.041(4) 0.029(4) 0.031(3) 0.004(3) 0.010(3) 0.009(3)
F1 0.148(8) 0.110(6) 0.074(4) -0.028(4) -0.018(4) -0.053(6)
C3 0.033(4) 0.047(5) 0.042(4) 0.012(4) 0.004(3) 0.008(4)
C8 0.059(6) 0.036(4) 0.044(4) -0.010(3) 0.004(4) -0.003(4)
C17 0.032(4) 0.031(4) 0.028(3) 0.000(3) -0.007(3) 0.001(3)
C6 0.044(5) 0.029(4) 0.041(4) 0.003(3) 0.018(3) 0.009(3)
F2 0.179(10) 0.163(11) 0.166(9) -0.014(7) -0.099(8) 0.098(8)
C12 0.051(5) 0.045(4) 0.025(3) -0.002(3) -0.010(3) -0.007(4)
C11 0.052(5) 0.042(4) 0.029(3) -0.008(3) -0.006(3) -0.004(4)
C62 0.023(3) 0.029(3) 0.024(3) -0.004(2) 0.006(3) 0.005(3)
C54 0.036(4) 0.023(3) 0.033(3) -0.002(3) 0.004(3) -0.002(3)
C5 0.048(5) 0.037(4) 0.060(5) 0.001(4) 0.021(4) 0.015(4)
F3 0.182(11) 0.38(2) 0.070(5) 0.040(8) 0.036(6) -0.159(13)
C58 0.040(5) 0.038(4) 0.034(3) -0.008(3) -0.012(3) 0.009(3)
F5 0.140(7) 0.117(7) 0.109(5) -0.056(5) -0.052(5) 0.082(6)
C32 0.039(5) 0.065(6) 0.030(3) -0.012(4) 0.005(3) 0.012(4)
C10 0.045(4) 0.024(3) 0.021(3) -0.001(2) -0.001(3) -0.004(3)
C13 0.050(5) 0.038(4) 0.023(3) 0.004(3) -0.009(3) -0.010(4)
F6 0.154(8) 0.168(9) 0.065(4) -0.013(5) 0.032(5) -0.045(7)
C55 0.040(5) 0.026(4) 0.042(4) -0.008(3) 0.007(3) -0.006(3)
C4 0.053(6) 0.039(5) 0.052(5) 0.014(4) 0.011(4) 0.015(4)
C61 0.022(3) 0.026(3) 0.025(3) -0.007(2) -0.011(3) 0.006(3)
C38 0.063(6) 0.024(4) 0.045(4) 0.012(3) -0.007(4) -0.008(4)
C52 0.065(6) 0.027(4) 0.033(4) 0.011(3) -0.001(4) -0.002(4)
C60 0.024(4) 0.026(3) 0.033(3) 0.005(3) 0.004(3) 0.000(3)
C18 0.020(3) 0.033(4) 0.023(3) 0.004(2) 0.001(2) -0.004(3)
C9 0.034(4) 0.026(3) 0.024(3) -0.003(2) 0.002(3) -0.004(3)
C16 0.042(5) 0.046(5) 0.031(3) 0.004(3) -0.001(3) 0.011(4)
C15 0.038(5) 0.059(5) 0.034(4) 0.014(4) -0.006(3) 0.002(4)
C37 0.053(5) 0.040(4) 0.046(4) 0.019(4) 0.000(4) -0.010(4)
O90 0.108(8) 0.099(8) 0.128(8) -0.030(6) 0.049(6) -0.022(7)
C91 0.089(10) 0.062(8) 0.129(12) 0.049(8) -0.027(9) -0.033(7)
C92 0.073(8) 0.112(10) 0.055(6) 0.025(6) -0.003(5) -0.048(7)
O91A 0.105(18) 0.214(17) 0.070(12) 0.041(16) -0.027(11) 0.025(15)
C94A 0.12(2) 0.124(19) 0.069(11) -0.015(12) -0.021(11) -0.031(15)
C95A 0.121(17) 0.127(18) 0.060(9) -0.017(10) -0.017(10) -0.069(14)
O91B 0.105(18) 0.214(17) 0.070(12) 0.041(16) -0.027(11) 0.025(15)
C94B 0.12(2) 0.124(19) 0.069(11) -0.015(12) -0.021(11) -0.031(15)
C95B 0.121(17) 0.127(18) 0.060(9) -0.017(10) -0.017(10) -0.069(14)

loop_
_atom_type_symbol
_atom_type_description
_atom_type_scat_dispersion_real
_atom_type_scat_dispersion_imag
_atom_type_scat_source
C C 0.0033 0.0016 'International Tables Vol C Tables 4.2.6.8 and 6.1.1.4'
H H 0.0000 0.0000 'International Tables Vol C Tables 4.2.6.8 and 6.1.1.4'
N N 0.0061 0.0033 'International Tables Vol C Tables 4.2.6.8 and 6.1.1.4'
F F 0.0171 0.0103 'International Tables Vol C Tables 4.2.6.8 and 6.1.1.4'
P P 0.1023 0.0942 'International Tables Vol C Tables 4.2.6.8 and 6.1.1.4'
Ir Ir -1.4442 7.9887 'International Tables Vol C Tables 4.2.6.8 and 6.1.1.4'
O O 0.0106 0.0060 'International Tables Vol C Tables 4.2.6.8 and 6.1.1.4'

loop_
_geom_angle_atom_site_label_1
_geom_angle_atom_site_label_2
_geom_angle_atom_site_label_3
_geom_angle
C61 Ir1 N50 81.5(2)
C61 Ir1 C40 78.8(3)
N50 Ir1 C40 93.5(3)
C61 Ir1 N40 93.6(2)
N50 Ir1 N40 172.9(2)
C40 Ir1 N40 80.4(3)
C61 Ir1 N2 176.6(3)
N50 Ir1 N2 96.4(2)
C40 Ir1 N2 104.0(2)
N40 Ir1 N2 88.7(2)
C61 Ir1 N1 102.2(2)
N50 Ir1 N1 94.9(2)
C40 Ir1 N1 171.6(2)
N40 Ir1 N1 91.2(2)
N2 Ir1 N1 75.3(2)
F3 P1 F5 95.3(7)
F3 P1 F2 88.7(8)
F5 P1 F2 175.5(7)
F3 P1 F4 97.3(6)
F5 P1 F4 90.0(4)
F2 P1 F4 91.5(5)
F3 P1 F1 89.3(6)
F5 P1 F1 90.6(5)
F2 P1 F1 87.5(6)
F4 P1 F1 173.3(5)
F3 P1 F6 176.6(7)
F5 P1 F6 84.0(6)
F2 P1 F6 91.9(7)
F4 P1 F6 86.0(5)
F1 P1 F6 87.4(5)
C40 C42 C33 123.7(7)
C40 C42 C41 115.6(6)
C33 C42 C41 120.6(7)
N40 C39 C38 123.6(7)
N40 C39 H39 118.2
C38 C39 H39 118.2
N50 C63 C54 122.7(6)
N50 C63 C62 115.4(6)
C54 C63 C62 121.9(6)
C35 C34 C33 123.8(8)
C35 C34 H34 118.1
C33 C34 H34 118.1
N50 C51 C52 123.1(7)
N50 C51 H51 118.5
C52 C51 H51 118.5
C8 C7 C6 120.0(7)
C8 C7 H7 120.0
C6 C7 H7 120.0
C9 N1 C1 117.3(6)
C9 N1 Ir1 113.2(5)
C1 N1 Ir1 128.0(4)
C31 C30 C40 120.1(7)
C31 C30 H30 119.9
C40 C30 H30 119.9
C42 C40 C30 117.0(6)
C42 C40 Ir1 113.7(5)
C30 C40 Ir1 128.9(6)
C39 N40 C41 117.9(6)
C39 N40 Ir1 129.2(5)
C41 N40 Ir1 112.9(5)
C51 N50 C63 117.3(6)
C51 N50 Ir1 129.0(5)
C63 N50 Ir1 113.8(4)
N40 C41 C42 117.4(6)
N40 C41 C36 121.9(7)
C42 C41 C36 120.7(7)
C58 C59 C60 121.0(7)
C58 C59 H59 119.5
C60 C59 H59 119.5
C32 C31 C30 121.1(8)
C32 C31 H31 119.4
C30 C31 H31 119.4
C34 C35 C36 121.3(8)
C34 C35 H35 119.4
C36 C35 H35 119.4
C10 N2 C18 118.4(5)
C10 N2 Ir1 114.3(4)
C18 N2 Ir1 126.6(4)
C42 C33 C32 117.7(8)
C42 C33 C34 117.4(8)
C32 C33 C34 124.9(8)
C55 C56 C57 122.3(6)
C55 C56 H56 118.9
C57 C56 H56 118.9
C15 C14 C13 120.8(7)
C15 C14 H14 119.6
C13 C14 H14 119.6
N1 C1 C2 121.1(6)
N1 C1 C6 122.5(7)
C2 C1 C6 116.4(6)
C52 C53 C54 118.4(7)
C52 C53 H53 120.8
C54 C53 H53 120.8
C37 C36 C41 117.0(8)
C37 C36 C35 126.8(8)
C41 C36 C35 116.1(8)
C58 C57 C56 126.2(7)
C58 C57 C62 115.2(7)
C56 C57 C62 118.6(6)
C3 C2 C1 121.1(7)
C3 C2 H2 119.5
C1 C2 H2 119.5
C2 C3 C4 121.1(8)
C2 C3 H3 119.4
C4 C3 H3 119.4
C7 C8 C9 119.7(8)
C7 C8 H8 120.1
C9 C8 H8 120.1
C16 C17 C18 120.3(6)
C16 C17 H17 119.8
C18 C17 H17 119.8
C7 C6 C1 117.2(7)
C7 C6 C5 122.2(7)
C1 C6 C5 120.6(7)
C11 C12 C13 120.8(7)
C11 C12 H12 119.6
C13 C12 H12 119.6
C12 C11 C10 120.0(7)
C12 C11 H11 120.0
C10 C11 H11 120.0
C61 C62 C57 124.1(6)
C61 C62 C63 117.2(6)
C57 C62 C63 118.7(7)
C63 C54 C53 118.3(6)
C63 C54 C55 117.5(6)
C53 C54 C55 124.1(7)
C4 C5 C6 120.4(8)
C4 C5 H5 119.8
C6 C5 H5 119.8
C59 C58 C57 121.7(7)
C59 C58 H58 119.1
C57 C58 H58 119.1
C31 C32 C33 120.3(7)
C31 C32 H32 119.8
C33 C32 H32 119.8
N2 C10 C11 122.0(7)
N2 C10 C9 116.9(6)
C11 C10 C9 121.1(6)
C12 C13 C14 123.5(7)
C12 C13 C18 118.1(7)
C14 C13 C18 118.3(7)
C56 C55 C54 120.9(7)
C56 C55 H55 119.5
C54 C55 H55 119.5
C5 C4 C3 120.3(8)
C5 C4 H4 119.8
C3 C4 H4 119.8
C60 C61 C62 117.3(6)
C60 C61 Ir1 130.6(5)
C62 C61 Ir1 112.2(4)
C37 C38 C39 119.4(8)
C37 C38 H38 120.3
C39 C38 H38 120.3
C53 C52 C51 120.2(7)
C53 C52 H52 119.9
C51 C52 H52 119.9
C61 C60 C59 120.7(7)
C61 C60 H60 119.6
C59 C60 H60 119.6
N2 C18 C17 120.5(6)
N2 C18 C13 120.5(6)
C17 C18 C13 118.9(6)
N1 C9 C8 123.0(7)
N1 C9 C10 116.3(6)
C8 C9 C10 120.7(6)
C17 C16 C15 120.5(8)
C17 C16 H16 119.7
C15 C16 H16 119.7
C14 C15 C16 121.1(8)
C14 C15 H15 119.5
C16 C15 H15 119.5
C38 C37 C36 120.3(7)
C38 C37 H37 119.9
C36 C37 H37 119.9
O91B C91 O90 105(2)
O91B C91 O91A 36.9(18)
O90 C91 O91A 112.3(17)
O91B C91 C92 124(2)
O90 C91 C92 127.8(12)
O91A C91 C92 117.1(15)
C91 C92 H92A 109.5
C91 C92 H92B 109.5
H92A C92 H92B 109.5
C91 C92 H92C 109.5
H92A C92 H92C 109.5
H92B C92 H92C 109.5
C91 O91A C94A 121(3)
O91A C94A C95A 111(2)
O91A C94A H94A 109.3
C95A C94A H94A 109.3
O91A C94A H94B 109.3
C95A C94A H94B 109.3
H94A C94A H94B 108.0
C94A C95A H95A 109.5
C94A C95A H95B 109.5
H95A C95A H95B 109.5
C94A C95A H95C 109.5
H95A C95A H95C 109.5
H95B C95A H95C 109.5
C91 O91B C94B 129(3)
O91B C94B C95B 101(2)
O91B C94B H94C 111.5
C95B C94B H94C 111.5
O91B C94B H94D 111.5
C95B C94B H94D 111.5
H94C C94B H94D 109.3
C94B C95B H95D 109.5
C94B C95B H95E 109.5
H95D C95B H95E 109.5
C94B C95B H95F 109.5
H95D C95B H95F 109.5
H95E C95B H95F 109.5

loop_
_geom_bond_atom_site_label_1
_geom_bond_atom_site_label_2
_geom_bond_distance
Ir1 C61 2.024(6)
Ir1 N50 2.042(6)
Ir1 C40 2.047(6)
Ir1 N40 2.064(5)
Ir1 N2 2.183(5)
Ir1 N1 2.201(6)
P1 F3 1.485(8)
P1 F5 1.535(7)
P1 F2 1.543(8)
P1 F4 1.564(6)
P1 F1 1.589(7)
P1 F6 1.602(8)
C42 C40 1.390(10)
C42 C33 1.394(10)
C42 C41 1.423(10)
C39 N40 1.324(9)
C39 C38 1.401(10)
C39 H39 0.9300
C63 N50 1.370(8)
C63 C54 1.402(9)
C63 C62 1.425(9)
C34 C35 1.322(13)
C34 C33 1.428(12)
C34 H34 0.9300
C51 N50 1.342(8)
C51 C52 1.390(10)
C51 H51 0.9300
C7 C8 1.356(12)
C7 C6 1.412(12)
C7 H7 0.9300
N1 C9 1.345(8)
N1 C1 1.373(9)
C30 C31 1.403(11)
C30 C40 1.407(9)
C30 H30 0.9300
N40 C41 1.371(9)
C41 C36 1.440(10)
C59 C58 1.358(12)
C59 C60 1.414(10)
C59 H59 0.9300
C31 C32 1.369(12)
C31 H31 0.9300
C35 C36 1.451(12)
C35 H35 0.9300
N2 C10 1.326(8)
N2 C18 1.407(9)
C33 C32 1.403(12)
C56 C55 1.346(10)
C56 C57 1.424(10)
C56 H56 0.9300
C14 C15 1.359(12)
C14 C13 1.419(12)
C14 H14 0.9300
C1 C2 1.424(10)
C1 C6 1.424(10)
C53 C52 1.372(11)
C53 C54 1.410(10)
C53 H53 0.9300
C36 C37 1.400(12)
C57 C58 1.417(10)
C57 C62 1.425(9)
C2 C3 1.380(10)
C2 H2 0.9300
C3 C4 1.394(12)
C3 H3 0.9300
C8 C9 1.404(10)
C8 H8 0.9300
C17 C16 1.379(10)
C17 C18 1.412(10)
C17 H17 0.9300
C6 C5 1.430(12)
C12 C11 1.344(12)
C12 C13 1.388(11)
C12 H12 0.9300
C11 C10 1.427(9)
C11 H11 0.9300
C62 C61 1.402(10)
C54 C55 1.450(10)
C5 C4 1.343(13)
C5 H5 0.9300
C58 H58 0.9300
C32 H32 0.9300
C10 C9 1.482(10)
C13 C18 1.434(9)
C55 H55 0.9300
C4 H4 0.9300
C61 C60 1.377(9)
C38 C37 1.358(12)
C38 H38 0.9300
C52 H52 0.9300
C60 H60 0.9300
C16 C15 1.390(11)
C16 H16 0.9300
C15 H15 0.9300
C37 H37 0.9300
O90 C91 1.210(14)
C91 O91B 1.11(3)
C91 O91A 1.41(3)
C91 C92 1.438(17)
C92 H92A 0.9600
C92 H92B 0.9600
C92 H92C 0.9600
O91A C94A 1.410(18)
C94A C95A 1.514(19)
C94A H94A 0.9700
C94A H94B 0.9700
C95A H95A 0.9600
C95A H95B 0.9600
C95A H95C 0.9600
O91B C94B 1.373(18)
C94B C95B 1.501(18)
C94B H94C 0.9700
C94B H94D 0.9700
C95B H95D 0.9600
C95B H95E 0.9600
C95B H95F 0.9600
